data_4030506
loop_
_publ_author_name
'Pagnoux, C.'
'Verbaere, A.'
'Piffard, Y.'
'Tournoux, M.'

_publ_section_title
;
 Crystal structure of Cs3Sb3O6(GeO7), its relationship with K3Sb3O6(PO4)2
;
_journal_name_full 'European Journal of Solid State and Inorganic Chemistry'
_journal_page_first 111
_journal_page_last 123
_journal_volume 30
_journal_year 1993
_chemical_formula_sum 'Cs3 Ge2 O13 Sb3'
_chemical_formula_weight 1117.1
_space_group_IT_number 194
_symmetry_cell_setting hexagonal
_symmetry_Int_Tables_number 194
_symmetry_space_group_name_Hall '-P 6c 2c'
_symmetry_space_group_name_H-M 'P 63/m m c'
_cell_angle_alpha 90
_cell_angle_beta 90
_cell_angle_gamma 120
_cell_formula_units_Z 2
_cell_length_a 7.3309(5)
_cell_length_b 7.3309(5)
_cell_length_c 16.775(2)
_cell_volume 780.74(12)
_diffrn_ambient_temperature 293
_diffrn_radiation_probe x-ray
_diffrn_radiation_type MoK\a
_diffrn_radiation_wavelength 0.71073
_exptl_absorpt_coefficient_mu 16.27
_exptl_crystal_density_diffrn 4.754
_exptl_crystal_F_000 971
_refine_ls_number_parameters 35
_refine_ls_number_reflns 378
_refine_ls_R_factor_gt 0.041
_refine_ls_wR_factor_gt 0.047
_cod_data_source_file EJSSIC-1993-30-111-123.cif
_cod_data_source_block Cs3Sb3
_cod_original_cell_volume 780.74(16)
_cod_database_code 4030506

loop_
_symmetry_equiv_pos_site_id
_symmetry_equiv_pos_as_xyz
1 x,y,z
2 x-y,x,1/2+z
3 -y,x-y,z
4 -x,-y,1/2+z
5 -x+y,-x,z
6 y,-x+y,1/2+z
7 -y,-x,1/2-z
8 x-y,-y,-z
9 x,x-y,1/2-z
10 y,x,-z
11 -x+y,y,1/2-z
12 -x,-x+y,-z
13 -x,-y,-z
14 -x+y,-x,1/2-z
15 y,-x+y,-z
16 x,y,1/2-z
17 x-y,x,-z
18 -y,x-y,1/2-z
19 y,x,1/2+z
20 -x+y,y,z
21 -x,-x+y,1/2+z
22 -y,-x,z
23 x-y,-y,1/2+z
24 x,x-y,z

loop_
_atom_site_aniso_label
_atom_site_aniso_U_11
_atom_site_aniso_U_22
_atom_site_aniso_U_33
_atom_site_aniso_U_23
_atom_site_aniso_U_13
_atom_site_aniso_U_12
Sb 0.0041(4) 0.0034(6) 0.0084(8) 0.0006(6) 0.0003(3) 0.0017(3)
Ge 0.0049(7) 0.0049(7) 0.0100(10) 0.0000 0.0000 0.0025(4)
O1 0.003(3) 0.07(4) 0.023(6) -0.002(4) -0.001(2) 0.04(2)
O2 0.014(4) 0.008(4) 0.011(5) -0.0010(10) -0.002(2) 0.004(2)
Cs2 0.059(4) 0.10(10) 0.051(4) 0.0000 0.0000 0.05(5)
Cs1 0.0356(7) 0.0356(7) 0.0240(10) 0.0000 0.0000 0.0178(4)

loop_
_atom_site_label
_atom_site_type_symbol
_atom_site_thermal_displace_type
_atom_site_fract_x
_atom_site_fract_y
_atom_site_fract_z
_atom_site_occupancy
_atom_site_U_iso_or_equiv
Sb Sb Uani 0.50000 0.00000 0.00000 1.000 0.0054(4)
Ge Ge Uani 0.33333 0.66667 0.1495(2) 1.000 0.0066(5)
O1 O Uani 0.2028(7) 0.4056(7) 0.9800(6) 1.000 0.022(14)
O2 O Uani 0.4654(7) 0.9308(7) 0.1168(6) 1.000 0.012(3)
O3 O Uiso 0.33333 0.66667 0.25000 1.000 2.5(6)
Cs2 Cs Uani 0.7350(10) 0.4700(10) 0.25000 0.330 0.07(3)
Cs1 Cs Uani 0.00000 0.00000 0.1125(3) 1.000 0.0317(5)

loop_
_atom_type_symbol
_atom_type_description
_atom_type_scat_dispersion_real
_atom_type_scat_dispersion_imag
_atom_type_scat_source
Cs Cs -0.3680 2.1192 ' International Tables Vol C Tables 4.2.6.8 and 6.1.1.4'
Ge Ge 0.1547 1.8001 ' International Tables Vol C Tables 4.2.6.8 and 6.1.1.4'
O O 0.0106 0.0060 ' International Tables Vol C Tables 4.2.6.8 and 6.1.1.4'
Sb Sb -0.5866 1.5461 ' International Tables Vol C Tables 4.2.6.8 and 6.1.1.4'

loop_
_geom_angle_atom_site_label_1
_geom_angle_atom_site_label_2
_geom_angle_atom_site_label_3
_geom_angle
_geom_angle_site_symmetry_1
_geom_angle_site_symmetry_3
_geom_angle_publ_flag
O1 Sb O2 91.3(3) 3_654 1_545 yes
O1 Sb O2 91.3(3) 5_554 1_545 yes
O2 Sb O2 180.00 1_545 8_665 yes
O1 Sb O2 88.7(3) 10_556 1_545 yes
O1 Sb O2 88.7(3) 12_656 1_545 yes
O1 Sb O1 94.3(3) 3_654 5_554 yes
O1 Sb O2 88.7(3) 3_654 8_665 yes
O1 Sb O1 180.00 3_654 10_556 yes
O1 Sb O1 85.7(3) 3_654 12_656 yes
O1 Sb O2 88.7(3) 5_554 8_665 yes
O1 Sb O1 85.7(2) 5_554 10_556 yes
O1 Sb O1 180.00 5_554 12_656 yes
O1 Sb O2 91.3(3) 10_556 8_665 yes
O1 Sb O2 91.3(3) 12_656 8_665 yes
O1 Sb O1 94.3(2) 10_556 12_656 yes
O2 Ge O3 108.1(3) . . yes
O2 Ge O2 110.8(3) . 3_665 yes
O2 Ge O2 110.8(3) . 5_565 yes
O2 Ge O3 108.1(3) 3_665 . yes
O2 Ge O3 108.1(3) 5_565 . yes
O2 Ge O2 110.8(3) 3_665 5_565 yes
Sb O1 Sb 138.9(3) 3_556 5_666 yes
Sb O2 Ge 120.8(4) 1_565 . yes
Ge O3 Ge 180.00 . 7_665 yes

loop_
_geom_bond_atom_site_label_1
_geom_bond_atom_site_label_2
_geom_bond_distance
_geom_bond_site_symmetry_2
_geom_bond_publ_flag
Sb O2 2.008(10) 1_545 yes
Sb O1 1.957(6) 3_654 yes
Sb O1 1.957(7) 5_554 yes
Sb O2 2.008(10) 8_665 yes
Sb O1 1.957(5) 10_556 yes
Sb O1 1.957(6) 12_656 yes
Ge O2 1.764(5) . yes
Ge O3 1.686(3) . yes
Ge O2 1.764(7) 3_665 yes
Ge O2 1.764(7) 5_565 yes
